data_4001316
loop_
_publ_author_name
'Kaminski, Michal'
'Podsiadlo, Slawomir'
'Dominik, Pawel'
'Wozniak, Krzysztof'
'Dobrzycki, Lukasz'
'Jakiela, Rafal'
'Barcz, Adam'
'Psoda, Marek'
'Mizera, Jaroslaw'
'Bacewicz, Rajmund'
'Zajac, Marcin'
'Twardowski, Andrzej'

_publ_section_title
;
 New Chemical Method of Obtaining Thick Ga1-xMnxN Layers:&#x00A0;
 Prospective Spintronic Material
;
_journal_issue 13
_journal_name_full 'Chemistry of Materials'
_journal_page_first 3139
_journal_paper_doi 10.1021/cm062459j
_journal_volume 19
_journal_year 2007
_chemical_formula_sum 'Ga0.96 Mn0.04 N'
_chemical_formula_weight 83.14
_chemical_name_systematic
; 
 ? 
;
_space_group_IT_number 186
_symmetry_cell_setting hexagonal
_symmetry_space_group_name_Hall 'P 6c -2c'
_symmetry_space_group_name_H-M 'P 63 m c'
_atom_sites_solution_hydrogens none
_atom_sites_solution_primary direct
_atom_sites_solution_secondary difmap
_audit_creation_method SHELXL-97
_cell_angle_alpha 90.00
_cell_angle_beta 90.00
_cell_angle_gamma 120.00
_cell_formula_units_Z 2
_cell_length_a 3.1932(15)
_cell_length_b 3.1932(15)
_cell_length_c 5.185(3)
_cell_measurement_temperature 100(2)
_cell_volume 45.79(4)
_computing_cell_refinement
;
CrysAlis RED, Oxford Diffraction Ltd.,
Version 1.171.28cycle2 beta (release 25-10-2005 CrysAlis171 .NET)
(compiled Oct 25 2005,08:50:05)
;
_computing_data_collection
;
CrysAlis CCD, Oxford Diffraction Ltd.,
Version 1.171.28cycle2 beta (release 25-10-2005 CrysAlis171 .NET)
(compiled Oct 25 2005,08:50:05)
;
_computing_data_reduction
;
CrysAlis RED, Oxford Diffraction Ltd.,
Version 1.171.28cycle2 beta (release 25-10-2005 CrysAlis171 .NET)
(compiled Oct 25 2005,08:50:05)
;
_computing_molecular_graphics Diamond
_computing_publication_material SHELXTL-97
_computing_structure_refinement 'SHELXL-97 (Sheldrick, 1997)'
_computing_structure_solution 'SHELXS-97 (Sheldrick, 1990)'
_diffrn_ambient_temperature 100(2)
_diffrn_detector_area_resol_mean 8.6479
_diffrn_measured_fraction_theta_full 0.949
_diffrn_measured_fraction_theta_max 0.923
_diffrn_measurement_device_type KM4CCD
_diffrn_measurement_method 'omega scan'
_diffrn_radiation_monochromator graphite
_diffrn_radiation_source 'fine-focus sealed tube'
_diffrn_radiation_type MoK\a
_diffrn_radiation_wavelength 0.71073
_diffrn_reflns_av_R_equivalents 0.0207
_diffrn_reflns_av_sigmaI/netI 0.0080
_diffrn_reflns_limit_h_max 6
_diffrn_reflns_limit_h_min -6
_diffrn_reflns_limit_k_max 6
_diffrn_reflns_limit_k_min -6
_diffrn_reflns_limit_l_max 10
_diffrn_reflns_limit_l_min -10
_diffrn_reflns_number 2057
_diffrn_reflns_theta_full 36.33
_diffrn_reflns_theta_max 44.31
_diffrn_reflns_theta_min 7.38
_diffrn_standards_decay_% 2
_diffrn_standards_number '1 frame'
_exptl_absorpt_coefficient_mu 28.290
_exptl_absorpt_correction_T_max 0.62
_exptl_absorpt_correction_T_min 0.04
_exptl_absorpt_correction_type analytical
_exptl_absorpt_process_details
;
CrysAlis RED, Oxford Diffraction Ltd.,
Version 1.171.28cycle2 beta (release 25-10-2005 CrysAlis171 .NET)
(compiled Oct 25 2005,08:50:05)
Analytical numeric absorption correction using a multifaceted crystal
model based on expressions derived by R.C. Clark & J.S. Reid.
;
_exptl_crystal_colour brown
_exptl_crystal_density_diffrn 6.030
_exptl_crystal_density_method 'not measured'
_exptl_crystal_description prismatic
_exptl_crystal_F_000 75.5
_exptl_crystal_size_max 0.18
_exptl_crystal_size_mid 0.11
_exptl_crystal_size_min 0.02
_refine_diff_density_max 0.375
_refine_diff_density_min -0.709
_refine_diff_density_rms 0.152
_refine_ls_abs_structure_details 'Flack H D (1983), Acta Cryst. A39, 876-881'
_refine_ls_abs_structure_Flack 0.03(3)
_refine_ls_extinction_coef 0.300(15)
_refine_ls_extinction_expression Fc^*^=kFc[1+0.001xFc^2^\l^3^/sin(2\q)]^-1/4^
_refine_ls_extinction_method SHELXL
_refine_ls_goodness_of_fit_ref 1.320
_refine_ls_hydrogen_treatment none
_refine_ls_matrix_type full
_refine_ls_number_parameters 8
_refine_ls_number_reflns 165
_refine_ls_number_restraints 1
_refine_ls_restrained_S_all 1.316
_refine_ls_R_factor_all 0.0111
_refine_ls_R_factor_gt 0.0084
_refine_ls_shift/su_max 0.000
_refine_ls_shift/su_mean 0.000
_refine_ls_structure_factor_coef Fsqd
_refine_ls_weighting_details 'calc w=1/[\s^2^(Fo^2^)+(0.0116P)^2^+0.0000P] where P=(Fo^2^+2Fc^2^)/3'
_refine_ls_weighting_scheme calc
_refine_ls_wR_factor_gt 0.0198
_refine_ls_wR_factor_ref 0.0201
_reflns_number_gt 154
_reflns_number_total 165
_reflns_threshold_expression >2sigma(I)
_cod_data_source_file cm062459jsi20061014_023120.cif
_cod_data_source_block gamnn
_cod_depositor_comments
;
The following automatic conversions were performed:

'_symmetry_cell_setting' value 'Hexagonal' changed to 'hexagonal'
according to /home/saulius/struct/CIF-dictionaries/cif_core.dic
dictionary named 'cif_core.dic' version 2.4.1 from 2010-06-29.

Automatic conversion script
Id: cif_fix_values 1715 2011-07-08 13:25:40Z adriana 
;
_cod_original_sg_symbol_H-M P6(3)mc
_cod_database_code 4001316

loop_
_symmetry_equiv_pos_as_xyz
'x, y, z'
'-y, x-y, z'
'-x+y, -x, z'
'-x, -y, z+1/2'
'y, -x+y, z+1/2'
'x-y, x, z+1/2'
'-y, -x, z'
'-x+y, y, z'
'x, x-y, z'
'y, x, z+1/2'
'x-y, -y, z+1/2'
'-x, -x+y, z+1/2'

loop_
_atom_site_label
_atom_site_type_symbol
_atom_site_fract_x
_atom_site_fract_y
_atom_site_fract_z
_atom_site_U_iso_or_equiv
_atom_site_adp_type
_atom_site_occupancy
_atom_site_symmetry_multiplicity
_atom_site_calc_flag
_atom_site_refinement_flags
_atom_site_disorder_group
Ga1 Ga 0.6667 0.3333 0.5864(2) 0.00240(5) Uani 0.96 6 d SP 1
Mn1 Mn 0.6667 0.3333 0.5864(2) 0.00240(5) Uani 0.04 6 d SP 2
N1 N 0.6667 0.3333 0.9636(2) 0.0039(2) Uani 1 6 d S .

loop_
_atom_site_aniso_label
_atom_site_aniso_U_11
_atom_site_aniso_U_22
_atom_site_aniso_U_33
_atom_site_aniso_U_23
_atom_site_aniso_U_13
_atom_site_aniso_U_12
Ga1 0.00236(6) 0.00236(6) 0.00246(7) 0.000 0.000 0.00118(3)
Mn1 0.00236(6) 0.00236(6) 0.00246(7) 0.000 0.000 0.00118(3)
N1 0.0039(3) 0.0039(3) 0.0038(4) 0.000 0.000 0.00195(14)

loop_
_atom_type_symbol
_atom_type_description
_atom_type_scat_dispersion_real
_atom_type_scat_dispersion_imag
_atom_type_scat_source
N N 0.0061 0.0033 'International Tables Vol C Tables 4.2.6.8 and 6.1.1.4'
Ga Ga 0.2307 1.6083 'International Tables Vol C Tables 4.2.6.8 and 6.1.1.4'
Mn Mn 0.3368 0.7283 'International Tables Vol C Tables 4.2.6.8 and 6.1.1.4'

loop_
_geom_angle_atom_site_label_1
_geom_angle_atom_site_label_2
_geom_angle_atom_site_label_3
_geom_angle
_geom_angle_site_symmetry_1
_geom_angle_site_symmetry_3
N1 Ga1 N1 109.89(5) 4_654 4_764
N1 Ga1 N1 109.89(5) 4_654 4_664
N1 Ga1 N1 109.89(5) 4_764 4_664
N1 Ga1 N1 109.04(5) 4_654 .
N1 Ga1 N1 109.04(5) 4_764 .
N1 Ga1 N1 109.04(5) 4_664 .
Mn1 N1 Ga1 0.00(7) 4_765 4_765
Mn1 N1 Mn1 109.89(5) 4_765 4_655
Ga1 N1 Mn1 109.89(5) 4_765 4_655
Mn1 N1 Ga1 109.89(5) 4_765 4_655
Ga1 N1 Ga1 109.89(5) 4_765 4_655
Mn1 N1 Ga1 0.0 4_655 4_655
Mn1 N1 Mn1 109.89(5) 4_765 4_665
Ga1 N1 Mn1 109.89(5) 4_765 4_665
Mn1 N1 Mn1 109.89(5) 4_655 4_665
Ga1 N1 Mn1 109.89(5) 4_655 4_665
Mn1 N1 Ga1 109.89(5) 4_765 4_665
Ga1 N1 Ga1 109.89(5) 4_765 4_665
Mn1 N1 Ga1 109.89(5) 4_655 4_665
Ga1 N1 Ga1 109.89(5) 4_655 4_665
Mn1 N1 Ga1 0.00(7) 4_665 4_665
Mn1 N1 Ga1 109.04(5) 4_765 .
Ga1 N1 Ga1 109.04(5) 4_765 .
Mn1 N1 Ga1 109.04(5) 4_655 .
Ga1 N1 Ga1 109.04(5) 4_655 .
Mn1 N1 Ga1 109.04(5) 4_665 .
Ga1 N1 Ga1 109.04(5) 4_665 .

loop_
_geom_bond_atom_site_label_1
_geom_bond_atom_site_label_2
_geom_bond_distance
_geom_bond_site_symmetry_2
Ga1 N1 1.9503(10) 4_654
Ga1 N1 1.9503(10) 4_764
Ga1 N1 1.9503(10) 4_664
Ga1 N1 1.956(2) .
N1 Mn1 1.9503(10) 4_765
N1 Ga1 1.9503(10) 4_765
N1 Mn1 1.9503(10) 4_655
N1 Ga1 1.9503(10) 4_655
N1 Mn1 1.9503(10) 4_665
N1 Ga1 1.9503(10) 4_665

loop_
_geom_torsion_atom_site_label_1
_geom_torsion_atom_site_label_2
_geom_torsion_atom_site_label_3
_geom_torsion_atom_site_label_4
_geom_torsion
_geom_torsion_site_symmetry_1
_geom_torsion_site_symmetry_4
N1 Ga1 N1 Mn1 120.0 4_654 4_765
N1 Ga1 N1 Mn1 0.0 4_764 4_765
N1 Ga1 N1 Mn1 -120.0 4_664 4_765
N1 Ga1 N1 Ga1 120.0 4_654 4_765
N1 Ga1 N1 Ga1 0.0 4_764 4_765
N1 Ga1 N1 Ga1 -120.0 4_664 4_765
N1 Ga1 N1 Mn1 0.0 4_654 4_655
N1 Ga1 N1 Mn1 -120.0 4_764 4_655
N1 Ga1 N1 Mn1 120.0 4_664 4_655
N1 Ga1 N1 Ga1 0.0 4_654 4_655
N1 Ga1 N1 Ga1 -120.0 4_764 4_655
N1 Ga1 N1 Ga1 120.0 4_664 4_655
N1 Ga1 N1 Mn1 -120.0 4_654 4_665
N1 Ga1 N1 Mn1 120.0 4_764 4_665
N1 Ga1 N1 Mn1 0.0 4_664 4_665
N1 Ga1 N1 Ga1 -120.0 4_654 4_665
N1 Ga1 N1 Ga1 120.0 4_764 4_665
N1 Ga1 N1 Ga1 0.0 4_664 4_665
